data_7229288
loop_
_publ_author_name
'Bandi, Vijayalakshmi'
'Kavala, Veerababurao'
'Hsu, Che-Hao'
'Konala, Ashok'
'Villuri, Bharath Kumar'
'Kotipalli, Trimurtulu'
'Kuo, Chun-Wei'
'Yao, Ching-Fa'

_publ_section_title
;
 Synthesis of functionalized unsymmetrical 1,3-butadiene-3-yne derivatives
 from \b-halo styrene derivatives and their application in the synthesis
 of trisubstituted pyridines
;
_journal_issue 74
_journal_name_full 'RSC Adv.'
_journal_page_first 46704
_journal_paper_doi 10.1039/C7RA07128K
_journal_volume 7
_journal_year 2017
_chemical_formula_moiety 'C25 H17 N'
_chemical_formula_sum 'C25 H17 N'
_chemical_formula_weight 331.40
_chemical_name_systematic
;
 ?
;
_space_group_IT_number 13
_symmetry_cell_setting monoclinic
_symmetry_space_group_name_Hall '-P 2yc'
_symmetry_space_group_name_H-M 'P 1 2/c 1'
_atom_sites_solution_hydrogens geom
_atom_sites_solution_primary direct
_atom_sites_solution_secondary difmap
_audit_creation_method SHELXL-97
_audit_update_record
;
2017-06-22 deposited with the CCDC.
2017-09-25 downloaded from the CCDC.
;
_cell_angle_alpha 90.00
_cell_angle_beta 112.820(9)
_cell_angle_gamma 90.00
_cell_formula_units_Z 4
_cell_length_a 22.492(3)
_cell_length_b 3.9450(5)
_cell_length_c 20.893(3)
_cell_measurement_reflns_used 0
_cell_measurement_temperature 200(2)
_cell_measurement_theta_max 0
_cell_measurement_theta_min 0
_cell_volume 1708.8(4)
_computing_molecular_graphics 'Ortep-3 for Windows (Farrugia, 1997)'
_computing_publication_material 'WinGX publication routines (Farrugia, 1999)'
_computing_structure_refinement 'SHELXL-97 (Sheldrick, 1997)'
_computing_structure_solution 'SIR92 (Giacovazzo et al, 1993)'
_diffrn_ambient_temperature 200(2)
_diffrn_measured_fraction_theta_full 0.993
_diffrn_measured_fraction_theta_max 0.993
_diffrn_radiation_monochromator graphite
_diffrn_radiation_source 'fine-focus sealed tube'
_diffrn_radiation_type MoK\a
_diffrn_radiation_wavelength 0.71073
_diffrn_reflns_av_R_equivalents 0.1490
_diffrn_reflns_av_sigmaI/netI 0.1460
_diffrn_reflns_limit_h_max 26
_diffrn_reflns_limit_h_min -26
_diffrn_reflns_limit_k_max 4
_diffrn_reflns_limit_k_min -4
_diffrn_reflns_limit_l_max 24
_diffrn_reflns_limit_l_min -24
_diffrn_reflns_number 12026
_diffrn_reflns_theta_full 25.02
_diffrn_reflns_theta_max 25.02
_diffrn_reflns_theta_min 0.98
_exptl_absorpt_coefficient_mu 0.074
_exptl_absorpt_correction_T_max 0.9978
_exptl_absorpt_correction_T_min 0.9752
_exptl_absorpt_correction_type multi-scan
_exptl_crystal_colour colorless
_exptl_crystal_density_diffrn 1.288
_exptl_crystal_density_method 'not measured'
_exptl_crystal_description prism
_exptl_crystal_F_000 696
_exptl_crystal_size_max 0.34
_exptl_crystal_size_mid 0.14
_exptl_crystal_size_min 0.03
_refine_diff_density_max 0.353
_refine_diff_density_min -0.692
_refine_diff_density_rms 0.099
_refine_ls_extinction_method none
_refine_ls_goodness_of_fit_ref 1.043
_refine_ls_hydrogen_treatment constr
_refine_ls_matrix_type full
_refine_ls_number_parameters 218
_refine_ls_number_reflns 3009
_refine_ls_number_restraints 0
_refine_ls_restrained_S_all 1.043
_refine_ls_R_factor_all 0.1852
_refine_ls_R_factor_gt 0.0943
_refine_ls_shift/su_max 0.000
_refine_ls_shift/su_mean 0.000
_refine_ls_structure_factor_coef Fsqd
_refine_ls_weighting_details 'calc w=1/[\s^2^(Fo^2^)+(0.1550P)^2^+0.0000P] where P=(Fo^2^+2Fc^2^)/3'
_refine_ls_weighting_scheme calc
_refine_ls_wR_factor_gt 0.2358
_refine_ls_wR_factor_ref 0.2966
_reflns_number_gt 1551
_reflns_number_total 3009
_reflns_threshold_expression >2sigma(I)
_cod_data_source_file c7ra07128k2.cif
_cod_data_source_block 15371a
_cod_original_sg_symbol_H-M 'P 21/c'
_cod_database_code 7229288

loop_
_symmetry_equiv_pos_as_xyz
'x, y, z'
'-x, y, -z+1/2'
'-x, -y, -z'
'x, -y, z-1/2'

loop_
_atom_site_label
_atom_site_type_symbol
_atom_site_fract_x
_atom_site_fract_y
_atom_site_fract_z
_atom_site_U_iso_or_equiv
_atom_site_adp_type
_atom_site_occupancy
_atom_site_symmetry_multiplicity
_atom_site_calc_flag
_atom_site_refinement_flags
_atom_site_disorder_assembly
_atom_site_disorder_group
C1 C 0.3051(2) 0.2298(12) 0.3295(2) 0.0234(12) Uani 1 1 d . . .
C2 C 0.2442(2) 0.2942(12) 0.2677(2) 0.0219(12) Uani 1 1 d . B .
C3 C 0.2482(3) 0.4571(13) 0.2104(3) 0.0289(13) Uani 1 1 d . . .
H3 H 0.2891 0.5262 0.2114 0.035 Uiso 1 1 calc R B .
C4 C 0.1932(3) 0.5183(14) 0.1522(3) 0.0323(13) Uani 1 1 d . B .
H4 H 0.1964 0.6292 0.1133 0.039 Uiso 1 1 calc R . .
C5 C 0.1344(3) 0.4205(14) 0.1502(3) 0.0360(14) Uani 1 1 d . . .
H5 H 0.0967 0.4687 0.1103 0.043 Uiso 1 1 calc R B .
C6 C 0.1291(3) 0.2511(13) 0.2060(3) 0.0315(13) Uani 1 1 d . B .
H6 H 0.0882 0.1796 0.2043 0.038 Uiso 1 1 calc R . .
C7 C 0.1845(3) 0.1879(12) 0.2642(3) 0.0273(13) Uani 1 1 d . . .
H7 H 0.1814 0.0695 0.3024 0.033 Uiso 1 1 calc R B .
C8 C 0.3099(2) 0.2882(12) 0.3979(2) 0.0225(12) Uani 1 1 d . B .
C9 C 0.2568(2) 0.4343(12) 0.4103(2) 0.0231(12) Uani 1 1 d . . .
C10 C 0.2103(2) 0.5540(13) 0.4163(2) 0.0251(12) Uani 1 1 d . B .
C11 C 0.1516(3) 0.6823(12) 0.4180(3) 0.0256(12) Uani 1 1 d . . .
C12 C 0.0944(3) 0.6580(14) 0.3597(3) 0.0318(13) Uani 1 1 d . B .
H12 H 0.0951 0.5605 0.3184 0.038 Uiso 1 1 calc R . .
C13 C 0.0364(3) 0.7727(14) 0.3604(3) 0.0415(15) Uani 1 1 d . . .
H13 H -0.0022 0.7527 0.3201 0.050 Uiso 1 1 calc R B .
C14 C 0.0353(3) 0.9171(14) 0.4206(3) 0.0383(15) Uani 1 1 d . B .
H14 H -0.0042 0.9951 0.4218 0.046 Uiso 1 1 calc R . .
C15 C 0.0919(3) 0.9465(14) 0.4786(3) 0.0342(14) Uani 1 1 d . . .
H15 H 0.0911 1.0505 0.5193 0.041 Uiso 1 1 calc R B .
C16 C 0.1493(3) 0.8274(13) 0.4783(3) 0.0298(13) Uani 1 1 d . B .
H16 H 0.1875 0.8434 0.5192 0.036 Uiso 1 1 calc R . .
C17 C 0.3689(2) 0.2174(12) 0.4536(2) 0.0239(12) Uani 1 1 d . . .
C18 C 0.3784(2) 0.2572(12) 0.5279(2) 0.0230(12) Uani 1 1 d . B .
C19 C 0.3341(3) 0.1239(12) 0.5528(3) 0.0273(12) Uani 1 1 d . . .
H19 H 0.2958 0.0185 0.5218 0.033 Uiso 1 1 calc R B .
C20 C 0.3459(3) 0.1452(14) 0.6233(3) 0.0341(14) Uani 1 1 d . B .
H20 H 0.3160 0.0515 0.6404 0.041 Uiso 1 1 calc R . .
C21 C 0.4003(3) 0.3003(14) 0.6677(3) 0.0364(14) Uani 1 1 d . . .
H21 H 0.4080 0.3145 0.7157 0.044 Uiso 1 1 calc R B .
C22 C 0.4442(3) 0.4364(14) 0.6440(3) 0.0362(14) Uani 1 1 d . B .
H22 H 0.4816 0.5480 0.6754 0.043 Uiso 1 1 calc R . .
C23 C 0.4337(3) 0.4103(13) 0.5738(3) 0.0294(13) Uani 1 1 d . . .
H23 H 0.4647 0.4979 0.5575 0.035 Uiso 1 1 calc R B .
C25 C 0.4123(3) 0.0632(14) 0.3721(3) 0.0361(14) Uani 1 1 d . . .
H25 H 0.4484 -0.0117 0.3631 0.043 Uiso 1 1 calc R A 1
N1 N 0.3567 0.1178 0.3163 0.025 Uiso 0.50 1 d P B 1
C24 C 0.4213 0.1064 0.4410 0.023 Uiso 0.50 1 d P B 1
H24 H 0.4617 0.0617 0.4777 0.028 Uiso 0.50 1 calc PR B 1
C24' C 0.3566 0.1179 0.3165 0.025 Uiso 0.50 1 d P B 2
H24' H 0.3537 0.0798 0.2705 0.030 Uiso 0.50 1 calc PR B 2
N1' N 0.4213 0.1064 0.4410 0.023 Uiso 0.50 1 d P B 2

loop_
_atom_site_aniso_label
_atom_site_aniso_U_11
_atom_site_aniso_U_22
_atom_site_aniso_U_33
_atom_site_aniso_U_23
_atom_site_aniso_U_13
_atom_site_aniso_U_12
C1 0.026(3) 0.020(3) 0.031(3) 0.002(2) 0.019(3) 0.000(2)
C2 0.033(3) 0.019(3) 0.022(3) -0.003(2) 0.020(2) 0.002(2)
C3 0.038(3) 0.026(3) 0.032(3) -0.004(2) 0.025(3) -0.003(2)
C4 0.045(4) 0.033(3) 0.022(3) 0.005(2) 0.016(3) 0.001(3)
C5 0.043(4) 0.035(4) 0.027(3) -0.004(2) 0.011(3) 0.000(3)
C6 0.033(3) 0.029(3) 0.034(3) -0.005(2) 0.015(3) -0.002(3)
C7 0.041(4) 0.020(3) 0.027(3) 0.000(2) 0.020(3) -0.004(2)
C8 0.028(3) 0.021(3) 0.024(3) -0.001(2) 0.015(2) 0.002(2)
C9 0.027(3) 0.025(3) 0.022(3) -0.003(2) 0.016(2) -0.005(2)
C10 0.029(3) 0.033(3) 0.020(3) -0.001(2) 0.017(2) -0.004(2)
C11 0.033(3) 0.023(3) 0.029(3) 0.000(2) 0.021(3) 0.002(2)
C12 0.033(3) 0.037(3) 0.030(3) -0.005(2) 0.017(3) 0.005(3)
C13 0.034(4) 0.048(4) 0.043(4) -0.005(3) 0.015(3) 0.004(3)
C14 0.038(4) 0.033(3) 0.059(4) 0.004(3) 0.034(3) 0.006(3)
C15 0.043(4) 0.039(3) 0.034(3) -0.001(3) 0.030(3) 0.004(3)
C16 0.037(3) 0.030(3) 0.030(3) -0.001(2) 0.022(3) 0.001(2)
C17 0.029(3) 0.022(3) 0.029(3) 0.000(2) 0.020(3) 0.000(2)
C18 0.024(3) 0.024(3) 0.024(3) 0.002(2) 0.013(2) 0.004(2)
C19 0.033(3) 0.023(3) 0.030(3) 0.000(2) 0.017(3) 0.004(2)
C20 0.043(4) 0.040(4) 0.033(3) 0.003(3) 0.029(3) 0.002(3)
C21 0.051(4) 0.044(4) 0.022(3) -0.003(2) 0.022(3) 0.003(3)
C22 0.039(4) 0.039(4) 0.032(3) -0.008(3) 0.015(3) 0.000(3)
C23 0.034(3) 0.035(3) 0.028(3) 0.001(2) 0.021(3) 0.003(3)
C25 0.037(3) 0.036(3) 0.052(4) 0.003(3) 0.036(3) 0.008(3)

loop_
_atom_type_symbol
_atom_type_description
_atom_type_scat_dispersion_real
_atom_type_scat_dispersion_imag
_atom_type_scat_source
C C 0.0033 0.0016 'International Tables Vol C Tables 4.2.6.8 and 6.1.1.4'
H H 0.0000 0.0000 'International Tables Vol C Tables 4.2.6.8 and 6.1.1.4'
O O 0.0106 0.0060 'International Tables Vol C Tables 4.2.6.8 and 6.1.1.4'
N N 0.0061 0.0033 'International Tables Vol C Tables 4.2.6.8 and 6.1.1.4'

loop_
_geom_angle_atom_site_label_1
_geom_angle_atom_site_label_2
_geom_angle_atom_site_label_3
_geom_angle
C24' C1 N1 0.101(1)
C24' C1 C8 121.3(4)
N1 C1 C8 121.4(4)
C24' C1 C2 116.7(4)
N1 C1 C2 116.6(4)
C8 C1 C2 122.0(4)
C7 C2 C3 118.8(5)
C7 C2 C1 122.8(4)
C3 C2 C1 118.4(5)
C4 C3 C2 120.2(5)
C4 C3 H3 119.9
C2 C3 H3 119.9
C5 C4 C3 120.4(5)
C5 C4 H4 119.8
C3 C4 H4 119.8
C4 C5 C6 120.6(5)
C4 C5 H5 119.7
C6 C5 H5 119.7
C7 C6 C5 118.9(5)
C7 C6 H6 120.5
C5 C6 H6 120.5
C2 C7 C6 121.1(5)
C2 C7 H7 119.5
C6 C7 H7 119.5
C1 C8 C17 118.7(4)
C1 C8 C9 120.5(4)
C17 C8 C9 120.7(4)
C10 C9 C8 175.9(5)
C9 C10 C11 175.0(5)
C12 C11 C16 118.1(5)
C12 C11 C10 120.3(4)
C16 C11 C10 121.6(5)
C13 C12 C11 121.5(5)
C13 C12 H12 119.2
C11 C12 H12 119.2
C12 C13 C14 119.4(6)
C12 C13 H13 120.3
C14 C13 H13 120.3
C15 C14 C13 119.6(5)
C15 C14 H14 120.2
C13 C14 H14 120.2
C16 C15 C14 121.0(5)
C16 C15 H15 119.5
C14 C15 H15 119.5
C15 C16 C11 120.3(5)
C15 C16 H16 119.9
C11 C16 H16 119.9
N1' C17 C24 0.0
N1' C17 C8 120.5(4)
C24 C17 C8 120.5(4)
N1' C17 C18 116.5(4)
C24 C17 C18 116.5(4)
C8 C17 C18 123.1(4)
C23 C18 C19 119.3(5)
C23 C18 C17 119.6(4)
C19 C18 C17 121.0(4)
C20 C19 C18 120.0(5)
C20 C19 H19 120.0
C18 C19 H19 120.0
C21 C20 C19 120.0(5)
C21 C20 H20 120.0
C19 C20 H20 120.0
C20 C21 C22 120.8(5)
C20 C21 H21 119.6
C22 C21 H21 119.6
C21 C22 C23 119.8(5)
C21 C22 H22 120.1
C23 C22 H22 120.1
C18 C23 C22 120.0(5)
C18 C23 H23 120.0
C22 C23 H23 120.0
C24' C25 N1 0.163(1)
C24' C25 C24 125.9(4)
N1 C25 C24 126.1(4)
C24' C25 N1' 125.9(4)
N1 C25 N1' 126.1(4)
C24 C25 N1' 0.0
C24' C25 H25 117.1
N1 C25 H25 117.0
C24 C25 H25 117.0
N1' C25 H25 117.0
C25 N1 C1 116.8(3)
C17 C24 C25 116.6(3)
C17 C24 H24 121.7
C25 C24 H24 121.7
C25 C24' C1 117.1(3)
C25 C24' H24' 121.5
C1 C24' H24' 121.5
C17 N1' C25 116.6(3)

loop_
_geom_bond_atom_site_label_1
_geom_bond_atom_site_label_2
_geom_bond_distance
C1 C24' 1.362(5)
C1 N1 1.365(5)
C1 C8 1.409(6)
C1 C2 1.496(7)
C2 C7 1.381(7)
C2 C3 1.393(6)
C3 C4 1.379(7)
C3 H3 0.9500
C4 C5 1.364(7)
C4 H4 0.9500
C5 C6 1.388(7)
C5 H5 0.9500
C6 C7 1.385(7)
C6 H6 0.9500
C7 H7 0.9500
C8 C17 1.413(7)
C8 C9 1.437(7)
C9 C10 1.197(6)
C10 C11 1.427(7)
C11 C12 1.390(7)
C11 C16 1.405(6)
C12 C13 1.387(7)
C12 H12 0.9500
C13 C14 1.390(8)
C13 H13 0.9500
C14 C15 1.379(7)
C14 H14 0.9500
C15 C16 1.376(7)
C15 H15 0.9500
C16 H16 0.9500
C17 N1' 1.375(5)
C17 C24 1.375(5)
C17 C18 1.492(6)
C18 C23 1.381(7)
C18 C19 1.394(6)
C19 C20 1.393(6)
C19 H19 0.9500
C20 C21 1.361(7)
C20 H20 0.9500
C21 C22 1.373(7)
C21 H21 0.9500
C22 C23 1.398(7)
C22 H22 0.9500
C23 H23 0.9500
C25 C24' 1.355(5)
C25 N1 1.356(5)
C25 C24 1.383(5)
C25 N1' 1.383(5)
C25 H25 0.9500
C24 H24 0.9500
C24' H24' 0.9500
